data_1550761
loop_
_publ_author_name
'Liu, Siyuan'
'L\'egar\'e, Marc-Andr\'e'
'Hofmann, Alexander'
'Rempel, Anna'
'Hagspiel, Stephan'
'Braunschweig, Holger'

_publ_section_title
;
 Synthesis of Unsymmetrical B2E2 and B2E3 Heterocycles by Borylene
 Insertion into Boradichalcogeniranes
;
_journal_name_full 'Chemical Science'
_journal_paper_doi 10.1039/C9SC00657E
_journal_year 2019
_chemical_formula_moiety 'C33 H42 B2 N2 S3'
_chemical_formula_sum 'C33 H42 B2 N2 S3'
_chemical_formula_weight 584.48
_space_group_crystal_system triclinic
_space_group_IT_number 2
_space_group_name_Hall '-P 1'
_space_group_name_H-M_alt 'P -1'
_symmetry_space_group_name_Hall '-P 1'
_symmetry_space_group_name_H-M 'P -1'
_atom_sites_solution_hydrogens geom
_atom_sites_solution_primary iterative
_atom_sites_solution_secondary difmap
_audit_creation_method SHELXL-2016/6
_audit_update_record
;
2018-12-20 deposited with the CCDC.    2019-03-19 downloaded from the CCDC.
;
_cell_angle_alpha 75.204(4)
_cell_angle_beta 77.352(4)
_cell_angle_gamma 85.490(4)
_cell_formula_units_Z 2
_cell_length_a 8.4766(11)
_cell_length_b 13.3667(19)
_cell_length_c 14.6143(19)
_cell_measurement_reflns_used 7633
_cell_measurement_temperature 100(2)
_cell_measurement_theta_max 27.54
_cell_measurement_theta_min 2.41
_cell_volume 1561.7(4)
_computing_cell_refinement 'Saint+ ver. V8.38A (Bruker AXS)'
_computing_data_collection 'APEX2 ver. 2014.9 (Bruker AXS)'
_computing_data_reduction 'Saint+ ver. V8.38A (Bruker AXS)'
_computing_molecular_graphics 'ShelXLe (Huebschle et all, 2011)'
_computing_publication_material 'SHELXL-2016/6 (Sheldrick, 2016)'
_computing_structure_refinement 'SHELXL-2016/6 (Sheldrick, 2016)'
_computing_structure_solution 'SHELXT (Sheldrick, 2014)'
_diffrn_ambient_temperature 100(2)
_diffrn_detector 'CCD area detector (Apex2)'
_diffrn_detector_area_resol_mean 8.333
_diffrn_measured_fraction_theta_full 0.994
_diffrn_measured_fraction_theta_max 0.993
_diffrn_measurement_device_type 'Bruker X8-APEX II'
_diffrn_measurement_method '\f and \w scans'
_diffrn_radiation_monochromator 'multi-layer mirror'
_diffrn_radiation_type MoK\a
_diffrn_radiation_wavelength 0.71073
_diffrn_reflns_av_R_equivalents 0.1738
_diffrn_reflns_av_unetI/netI 0.1427
_diffrn_reflns_Laue_measured_fraction_full 0.994
_diffrn_reflns_Laue_measured_fraction_max 0.993
_diffrn_reflns_limit_h_max 10
_diffrn_reflns_limit_h_min -10
_diffrn_reflns_limit_k_max 16
_diffrn_reflns_limit_k_min -16
_diffrn_reflns_limit_l_max 18
_diffrn_reflns_limit_l_min -16
_diffrn_reflns_number 41372
_diffrn_reflns_point_group_measured_fraction_full 0.994
_diffrn_reflns_point_group_measured_fraction_max 0.993
_diffrn_reflns_theta_full 26.000
_diffrn_reflns_theta_max 26.019
_diffrn_reflns_theta_min 1.473
_diffrn_source 'rotating-anode (Nonius FR-591)'
_exptl_absorpt_coefficient_mu 0.263
_exptl_absorpt_correction_T_max 0.7456
_exptl_absorpt_correction_T_min 0.5161
_exptl_absorpt_correction_type multi-scan
_exptl_absorpt_process_details 'SadAbs 2016/2 (Bruker AXS)'
_exptl_crystal_density_diffrn 1.243
_exptl_crystal_description needle
_exptl_crystal_F_000 624
_exptl_crystal_size_max 0.488
_exptl_crystal_size_mid 0.379
_exptl_crystal_size_min 0.11
_refine_diff_density_max 7.756
_refine_diff_density_min -1.787
_refine_diff_density_rms 0.240
_refine_ls_extinction_coef 0.052(8)
_refine_ls_extinction_expression Fc^*^=kFc[1+0.001xFc^2^\l^3^/sin(2\q)]^-1/4^
_refine_ls_extinction_method 'SHELXL-2016/6 (Sheldrick 2016)'
_refine_ls_goodness_of_fit_ref 1.047
_refine_ls_hydrogen_treatment constr
_refine_ls_matrix_type full
_refine_ls_number_parameters 373
_refine_ls_number_reflns 6136
_refine_ls_number_restraints 0
_refine_ls_restrained_S_all 1.047
_refine_ls_R_factor_all 0.2750
_refine_ls_R_factor_gt 0.2201
_refine_ls_shift/su_max 15.000
_refine_ls_shift/su_mean 0.099
_refine_ls_structure_factor_coef Fsqd
_refine_ls_weighting_details 'w=1/[\s^2^(Fo^2^)+(0.1372P)^2^+72.4382P] where P=(Fo^2^+2Fc^2^)/3'
_refine_ls_weighting_scheme calc
_refine_ls_wR_factor_gt 0.4397
_refine_ls_wR_factor_ref 0.4813
_reflns_Friedel_coverage 0.000
_reflns_number_gt 4245
_reflns_number_total 6136
_reflns_threshold_expression 'I > 2\s(I)'
_cod_data_source_file c9sc00657e2.cif
_cod_data_source_block AlHo119_a
_cod_database_code 1550761
_shelx_shelxl_version_number 2016/6
_shelx_space_group_comment
;
The symmetry employed for this shelxl refinement is uniquely defined
by the following loop, which should always be used as a source of
symmetry information in preference to the above space-group names.
They are only intended as comments.
;
_shelx_estimated_absorpt_t_min 0.882
_shelx_estimated_absorpt_t_max 0.972

loop_
_space_group_symop_operation_xyz
'x, y, z'
'-x, -y, -z'

loop_
_atom_site_label
_atom_site_type_symbol
_atom_site_fract_x
_atom_site_fract_y
_atom_site_fract_z
_atom_site_U_iso_or_equiv
_atom_site_adp_type
_atom_site_occupancy
_atom_site_site_symmetry_order
_atom_site_calc_flag
_atom_site_refinement_flags_posn
_atom_site_refinement_flags_adp
S1 S 0.4238(3) 0.68475(17) 0.24644(16) -0.0010(6) Uani 1 1 d . .
B1 B 0.3716(17) 0.5271(14) 0.2974(12) 0.028(4) Uani 1 1 d . .
S2 S 0.1627(4) 0.5229(3) 0.3898(3) 0.0250(9) Uani 1 1 d . .
B2 B 0.2205(18) 0.7471(13) 0.2790(11) 0.024(3) Uani 1 1 d . .
S3 S 0.0584(4) 0.6689(3) 0.3541(3) 0.0285(10) Uani 1 1 d . .
C1_1 C 0.1948(17) 0.8673(12) 0.2425(10) 0.028(3) Uani 1 1 d . .
C2_1 C 0.2091(15) 0.9374(12) 0.2988(10) 0.027(3) Uani 1 1 d . .
C3_1 C 0.1986(18) 1.0409(11) 0.2621(10) 0.029(3) Uani 1 1 d . .
H3_1 H 0.211666 1.085705 0.300781 0.035 Uiso 1 1 calc R U
C4_1 C 0.1694(19) 1.0842(12) 0.1701(11) 0.034(4) Uani 1 1 d . .
H4_1 H 0.162925 1.157111 0.145943 0.041 Uiso 1 1 calc R U
C5_1 C 0.150(2) 1.0180(12) 0.1148(10) 0.035(4) Uani 1 1 d . .
H5_1 H 0.128277 1.046349 0.052140 0.042 Uiso 1 1 calc R U
C6_1 C 0.1621(16) 0.9095(11) 0.1488(10) 0.026(3) Uani 1 1 d . .
C7_1 C 0.2339(16) 0.8983(11) 0.4019(9) 0.024(3) Uani 1 1 d . .
C8_1 C 0.0986(18) 0.8716(11) 0.4781(10) 0.028(3) Uani 1 1 d . .
C9_1 C 0.1205(19) 0.8446(12) 0.5709(11) 0.033(3) Uani 1 1 d . .
H9_1 H 0.030350 0.823521 0.622331 0.040 Uiso 1 1 calc R U
C10_1 C 0.2738(18) 0.8473(11) 0.5921(10) 0.030(3) Uani 1 1 d . .
C11_1 C 0.4031(18) 0.8767(12) 0.5164(11) 0.031(3) Uani 1 1 d . .
H11_1 H 0.507085 0.880735 0.529428 0.038 Uiso 1 1 calc R U
C12_1 C 0.3837(17) 0.9006(11) 0.4206(10) 0.027(3) Uani 1 1 d . .
C13_1 C -0.0704(16) 0.8763(12) 0.4602(11) 0.030(3) Uani 1 1 d . .
H13A_1 H -0.089940 0.943484 0.417342 0.045 Uiso 1 1 calc R U
H13B_1 H -0.148473 0.867720 0.521833 0.045 Uiso 1 1 calc R U
H13C_1 H -0.082827 0.820848 0.429750 0.045 Uiso 1 1 calc R U
C14_1 C 0.296(2) 0.8149(14) 0.6950(11) 0.040(4) Uani 1 1 d . .
H14A_1 H 0.404770 0.831781 0.697590 0.060 Uiso 1 1 calc R U
H14B_1 H 0.280884 0.740087 0.719682 0.060 Uiso 1 1 calc R U
H14C_1 H 0.215640 0.851583 0.734817 0.060 Uiso 1 1 calc R U
C15_1 C 0.5292(18) 0.9274(14) 0.3406(11) 0.037(4) Uani 1 1 d . .
H15A_1 H 0.559663 0.868865 0.310844 0.055 Uiso 1 1 calc R U
H15B_1 H 0.619142 0.942466 0.366824 0.055 Uiso 1 1 calc R U
H15C_1 H 0.504007 0.988306 0.291813 0.055 Uiso 1 1 calc R U
C16_1 C 0.1323(17) 0.8447(11) 0.0876(10) 0.028(3) Uani 1 1 d . .
C17_1 C -0.0259(16) 0.8088(11) 0.1010(10) 0.026(3) Uani 1 1 d . .
C18_1 C -0.0552(16) 0.7476(11) 0.0454(9) 0.024(3) Uani 1 1 d . .
H18_1 H -0.162202 0.725224 0.053970 0.029 Uiso 1 1 calc R U
C19_1 C 0.0678(17) 0.7162(12) -0.0248(10) 0.030(3) Uani 1 1 d . .
C20_1 C 0.2190(17) 0.7547(12) -0.0393(11) 0.031(3) Uani 1 1 d . .
H20_1 H 0.301722 0.737657 -0.088748 0.037 Uiso 1 1 calc R U
C21_1 C 0.2572(16) 0.8182(12) 0.0155(10) 0.026(3) Uani 1 1 d . .
C22_1 C -0.1620(16) 0.8437(13) 0.1719(11) 0.033(4) Uani 1 1 d . .
H22A_1 H -0.167713 0.919494 0.156675 0.049 Uiso 1 1 calc R U
H22B_1 H -0.142656 0.816846 0.237574 0.049 Uiso 1 1 calc R U
H22C_1 H -0.264281 0.817477 0.167698 0.049 Uiso 1 1 calc R U
C23_1 C 0.032(2) 0.6472(12) -0.0811(11) 0.038(4) Uani 1 1 d . .
H23A_1 H 0.036965 0.686056 -0.148230 0.057 Uiso 1 1 calc R U
H23B_1 H -0.076139 0.619418 -0.053187 0.057 Uiso 1 1 calc R U
H23C_1 H 0.112228 0.589996 -0.079356 0.057 Uiso 1 1 calc R U
C24_1 C 0.4203(19) 0.8594(14) -0.0034(12) 0.043(4) Uani 1 1 d . .
H24A_1 H 0.499755 0.801929 0.001796 0.064 Uiso 1 1 calc R U
H24B_1 H 0.425054 0.898619 0.044081 0.064 Uiso 1 1 calc R U
H24C_1 H 0.444594 0.904963 -0.068669 0.064 Uiso 1 1 calc R U
C1_2 C 0.3580(18) 0.4738(12) 0.2110(11) 0.031(3) Uani 1 1 d . .
C2_2 C 0.2288(19) 0.5296(13) 0.1570(12) 0.039(4) Uani 1 1 d . .
H2A_2 H 0.256606 0.602530 0.129553 0.058 Uiso 1 1 calc R U
H2B_2 H 0.123756 0.525063 0.201902 0.058 Uiso 1 1 calc R U
H2C_2 H 0.223214 0.497215 0.104763 0.058 Uiso 1 1 calc R U
C3_2 C 0.513(2) 0.4747(14) 0.1376(12) 0.041(4) Uani 1 1 d . .
H3A_2 H 0.492629 0.450286 0.083426 0.061 Uiso 1 1 calc R U
H3B_2 H 0.593196 0.429111 0.167537 0.061 Uiso 1 1 calc R U
H3C_2 H 0.552775 0.545388 0.113757 0.061 Uiso 1 1 calc R U
C4_2 C 0.3094(19) 0.3622(12) 0.2542(11) 0.036(4) Uani 1 1 d . .
H4A_2 H 0.307127 0.328706 0.202118 0.053 Uiso 1 1 calc R U
H4B_2 H 0.201714 0.359976 0.296218 0.053 Uiso 1 1 calc R U
H4C_2 H 0.387772 0.325582 0.292138 0.053 Uiso 1 1 calc R U
C1_3 C 0.5091(17) 0.4755(11) 0.3549(9) 0.027(3) Uani 1 1 d . .
N1_3 N 0.6715(12) 0.4911(9) 0.3282(8) 0.025(3) Uani 1 1 d . .
C2_3 C 0.7534(18) 0.4308(11) 0.3939(11) 0.030(3) Uani 1 1 d . .
H2_3 H 0.866763 0.429040 0.390547 0.036 Uiso 1 1 calc R U
N2_3 N 0.4960(14) 0.4003(9) 0.4402(8) 0.028(3) Uani 1 1 d . .
C3_3 C 0.6421(19) 0.3743(12) 0.4645(11) 0.033(4) Uani 1 1 d . .
H3_3 H 0.662056 0.325337 0.520749 0.039 Uiso 1 1 calc R U
C4_3 C 0.7611(19) 0.5625(13) 0.2424(11) 0.038(4) Uani 1 1 d . .
H4A_3 H 0.690626 0.588661 0.196082 0.058 Uiso 1 1 calc R U
H4B_3 H 0.855151 0.526088 0.212335 0.058 Uiso 1 1 calc R U
H4C_3 H 0.797522 0.620643 0.261344 0.058 Uiso 1 1 calc R U
C5_3 C 0.3491(18) 0.3513(12) 0.5004(11) 0.034(4) Uani 1 1 d . .
H5A_3 H 0.275825 0.403453 0.524746 0.052 Uiso 1 1 calc R U
H5B_3 H 0.376088 0.298047 0.555013 0.052 Uiso 1 1 calc R U
H5C_3 H 0.296216 0.319323 0.462029 0.052 Uiso 1 1 calc R U

loop_
_atom_site_aniso_label
_atom_site_aniso_U_11
_atom_site_aniso_U_22
_atom_site_aniso_U_33
_atom_site_aniso_U_23
_atom_site_aniso_U_13
_atom_site_aniso_U_12
S1 -0.0010(12) -0.0010(11) -0.0010(11) 0.0002(8) 0.0002(8) 0.0000(8)
B1 0.002(7) 0.044(10) 0.034(9) -0.005(7) 0.001(6) 0.000(6)
S2 0.0132(17) 0.0295(19) 0.0316(19) -0.0054(15) -0.0062(13) 0.0011(13)
B2 0.010(7) 0.038(9) 0.029(8) -0.011(7) -0.013(6) 0.011(6)
S3 0.0159(18) 0.032(2) 0.037(2) -0.0077(16) -0.0049(14) 0.0008(14)
C1_1 0.023(7) 0.039(9) 0.024(7) -0.009(6) 0.000(6) -0.015(6)
C2_1 0.008(6) 0.042(9) 0.032(8) -0.013(7) -0.001(5) 0.003(6)
C3_1 0.035(8) 0.025(8) 0.027(7) -0.008(6) -0.008(6) -0.002(6)
C4_1 0.041(9) 0.028(8) 0.032(8) -0.007(7) -0.007(7) 0.006(7)
C5_1 0.046(10) 0.034(9) 0.021(7) 0.005(6) -0.008(6) -0.005(7)
C6_1 0.016(7) 0.034(8) 0.026(7) -0.008(6) 0.000(5) 0.002(6)
C7_1 0.027(8) 0.025(7) 0.024(7) -0.013(6) -0.004(6) -0.003(6)
C8_1 0.033(8) 0.027(8) 0.026(7) -0.010(6) -0.005(6) -0.004(6)
C9_1 0.038(9) 0.035(8) 0.028(8) -0.013(7) -0.003(6) -0.001(7)
C10_1 0.034(8) 0.028(8) 0.030(8) -0.013(6) -0.003(6) 0.006(6)
C11_1 0.028(8) 0.034(8) 0.037(8) -0.015(7) -0.010(6) 0.002(6)
C12_1 0.026(8) 0.033(8) 0.025(7) -0.011(6) -0.012(6) 0.009(6)
C13_1 0.019(7) 0.035(8) 0.032(8) -0.005(6) -0.003(6) -0.002(6)
C14_1 0.046(10) 0.050(10) 0.028(8) -0.015(7) -0.015(7) 0.010(8)
C15_1 0.028(8) 0.053(10) 0.035(8) -0.015(8) -0.013(7) 0.001(7)
C16_1 0.027(8) 0.026(8) 0.029(7) -0.010(6) -0.003(6) 0.004(6)
C17_1 0.016(7) 0.033(8) 0.028(7) -0.003(6) -0.007(5) 0.001(6)
C18_1 0.019(7) 0.032(8) 0.023(7) -0.001(6) -0.015(5) 0.005(6)
C19_1 0.026(8) 0.044(9) 0.025(7) -0.003(6) -0.017(6) -0.002(7)
C20_1 0.024(8) 0.038(9) 0.032(8) -0.006(7) -0.014(6) 0.007(6)
C21_1 0.018(7) 0.041(9) 0.026(7) -0.014(6) -0.011(5) 0.003(6)
C22_1 0.010(7) 0.045(9) 0.047(9) -0.012(7) -0.012(6) 0.002(6)
C23_1 0.051(10) 0.033(9) 0.031(8) -0.010(7) -0.010(7) -0.001(7)
C24_1 0.035(9) 0.057(11) 0.038(9) -0.020(8) 0.000(7) -0.004(8)
C1_2 0.027(8) 0.030(8) 0.038(8) -0.010(7) -0.006(6) -0.003(6)
C2_2 0.030(9) 0.048(10) 0.048(10) -0.019(8) -0.021(7) 0.003(7)
C3_2 0.039(10) 0.051(10) 0.039(9) -0.023(8) -0.010(7) 0.006(8)
C4_2 0.039(9) 0.043(9) 0.035(8) -0.019(7) -0.017(7) 0.002(7)
C1_3 0.031(8) 0.035(8) 0.017(6) -0.010(6) -0.004(5) -0.003(6)
N1_3 0.003(5) 0.038(7) 0.034(6) -0.006(5) -0.009(4) 0.007(5)
C2_3 0.026(8) 0.035(8) 0.036(8) -0.010(7) -0.018(6) -0.011(6)
N2_3 0.027(7) 0.031(7) 0.027(6) -0.003(5) -0.011(5) -0.004(5)
C3_3 0.037(9) 0.034(8) 0.038(8) -0.011(7) -0.026(7) -0.005(7)
C4_3 0.029(8) 0.042(9) 0.036(9) 0.000(7) 0.002(7) -0.007(7)
C5_3 0.028(8) 0.035(9) 0.035(8) -0.004(7) -0.003(6) 0.002(7)

loop_
_atom_type_symbol
_atom_type_description
_atom_type_scat_dispersion_real
_atom_type_scat_dispersion_imag
_atom_type_scat_source
C C 0.0033 0.0016 'International Tables Vol C Tables 4.2.6.8 and 6.1.1.4'
H H 0.0000 0.0000 'International Tables Vol C Tables 4.2.6.8 and 6.1.1.4'
B B 0.0013 0.0007 'International Tables Vol C Tables 4.2.6.8 and 6.1.1.4'
N N 0.0061 0.0033 'International Tables Vol C Tables 4.2.6.8 and 6.1.1.4'
S S 0.1246 0.1234 'International Tables Vol C Tables 4.2.6.8 and 6.1.1.4'

loop_
_exptl_crystal_face_index_h
_exptl_crystal_face_index_k
_exptl_crystal_face_index_l
_exptl_crystal_face_perp_dist
-1.00 0.00 0.00 0.1830
2.00 1.00 3.00 0.1790
-2.00 -1.00 -3.00 0.1790
3.00 0.00 2.00 0.2140
-3.00 0.00 -2.00 0.1780
0.00 -1.00 -2.00 0.0710
0.00 1.00 2.00 0.0320
-1.00 0.00 -2.00 0.1470
1.00 -1.00 3.00 0.0830
0.00 0.00 1.00 0.0390
0.00 0.00 -1.00 0.0550

loop_
_geom_angle_atom_site_label_1
_geom_angle_atom_site_label_2
_geom_angle_atom_site_label_3
_geom_angle
B2 S1 B1 101.9(7)
C1_3 B1 C1_2 113.5(13)
C1_3 B1 S2 109.1(10)
C1_2 B1 S2 110.7(10)
C1_3 B1 S1 105.9(10)
C1_2 B1 S1 112.5(10)
S2 B1 S1 104.6(8)
B1 S2 S3 105.7(5)
C1_1 B2 S3 120.6(10)
C1_1 B2 S1 120.4(11)
S3 B2 S1 119.1(9)
B2 S3 S2 104.3(5)
C6_1 C1_1 C2_1 117.8(14)
C6_1 C1_1 B2 119.9(12)
C2_1 C1_1 B2 122.3(13)
C3_1 C2_1 C1_1 120.7(13)
C3_1 C2_1 C7_1 118.3(13)
C1_1 C2_1 C7_1 121.0(13)
C2_1 C3_1 C4_1 122.7(14)
C2_1 C3_1 H3_1 118.7
C4_1 C3_1 H3_1 118.7
C5_1 C4_1 C3_1 118.0(14)
C5_1 C4_1 H4_1 121.0
C3_1 C4_1 H4_1 121.0
C4_1 C5_1 C6_1 121.8(14)
C4_1 C5_1 H5_1 119.1
C6_1 C5_1 H5_1 119.1
C5_1 C6_1 C1_1 119.0(13)
C5_1 C6_1 C16_1 118.4(13)
C1_1 C6_1 C16_1 122.5(13)
C12_1 C7_1 C8_1 120.6(13)
C12_1 C7_1 C2_1 119.5(12)
C8_1 C7_1 C2_1 119.4(12)
C9_1 C8_1 C7_1 119.1(14)
C9_1 C8_1 C13_1 119.0(13)
C7_1 C8_1 C13_1 121.9(13)
C8_1 C9_1 C10_1 121.3(14)
C8_1 C9_1 H9_1 119.3
C10_1 C9_1 H9_1 119.3
C11_1 C10_1 C9_1 118.4(14)
C11_1 C10_1 C14_1 121.2(14)
C9_1 C10_1 C14_1 120.4(14)
C10_1 C11_1 C12_1 120.9(14)
C10_1 C11_1 H11_1 119.5
C12_1 C11_1 H11_1 119.5
C7_1 C12_1 C11_1 119.6(13)
C7_1 C12_1 C15_1 121.4(12)
C11_1 C12_1 C15_1 119.0(13)
C8_1 C13_1 H13A_1 109.5
C8_1 C13_1 H13B_1 109.5
H13A_1 C13_1 H13B_1 109.5
C8_1 C13_1 H13C_1 109.5
H13A_1 C13_1 H13C_1 109.5
H13B_1 C13_1 H13C_1 109.5
C10_1 C14_1 H14A_1 109.5
C10_1 C14_1 H14B_1 109.5
H14A_1 C14_1 H14B_1 109.5
C10_1 C14_1 H14C_1 109.5
H14A_1 C14_1 H14C_1 109.5
H14B_1 C14_1 H14C_1 109.5
C12_1 C15_1 H15A_1 109.5
C12_1 C15_1 H15B_1 109.5
H15A_1 C15_1 H15B_1 109.5
C12_1 C15_1 H15C_1 109.5
H15A_1 C15_1 H15C_1 109.5
H15B_1 C15_1 H15C_1 109.5
C21_1 C16_1 C17_1 119.7(13)
C21_1 C16_1 C6_1 121.5(13)
C17_1 C16_1 C6_1 118.8(12)
C18_1 C17_1 C16_1 119.5(13)
C18_1 C17_1 C22_1 120.5(12)
C16_1 C17_1 C22_1 119.9(13)
C17_1 C18_1 C19_1 122.4(13)
C17_1 C18_1 H18_1 118.8
C19_1 C18_1 H18_1 118.8
C20_1 C19_1 C18_1 117.3(14)
C20_1 C19_1 C23_1 122.0(14)
C18_1 C19_1 C23_1 120.7(13)
C19_1 C20_1 C21_1 123.0(14)
C19_1 C20_1 H20_1 118.5
C21_1 C20_1 H20_1 118.5
C20_1 C21_1 C16_1 117.9(13)
C20_1 C21_1 C24_1 121.4(13)
C16_1 C21_1 C24_1 120.6(13)
C17_1 C22_1 H22A_1 109.5
C17_1 C22_1 H22B_1 109.5
H22A_1 C22_1 H22B_1 109.5
C17_1 C22_1 H22C_1 109.5
H22A_1 C22_1 H22C_1 109.5
H22B_1 C22_1 H22C_1 109.5
C19_1 C23_1 H23A_1 109.5
C19_1 C23_1 H23B_1 109.5
H23A_1 C23_1 H23B_1 109.5
C19_1 C23_1 H23C_1 109.5
H23A_1 C23_1 H23C_1 109.5
H23B_1 C23_1 H23C_1 109.5
C21_1 C24_1 H24A_1 109.5
C21_1 C24_1 H24B_1 109.5
H24A_1 C24_1 H24B_1 109.5
C21_1 C24_1 H24C_1 109.5
H24A_1 C24_1 H24C_1 109.5
H24B_1 C24_1 H24C_1 109.5
C3_2 C1_2 C4_2 108.0(13)
C3_2 C1_2 C2_2 107.3(13)
C4_2 C1_2 C2_2 108.0(12)
C3_2 C1_2 B1 113.6(12)
C4_2 C1_2 B1 109.3(12)
C2_2 C1_2 B1 110.5(12)
C1_2 C2_2 H2A_2 109.5
C1_2 C2_2 H2B_2 109.5
H2A_2 C2_2 H2B_2 109.5
C1_2 C2_2 H2C_2 109.5
H2A_2 C2_2 H2C_2 109.5
H2B_2 C2_2 H2C_2 109.5
C1_2 C3_2 H3A_2 109.5
C1_2 C3_2 H3B_2 109.5
H3A_2 C3_2 H3B_2 109.5
C1_2 C3_2 H3C_2 109.5
H3A_2 C3_2 H3C_2 109.5
H3B_2 C3_2 H3C_2 109.5
C1_2 C4_2 H4A_2 109.5
C1_2 C4_2 H4B_2 109.5
H4A_2 C4_2 H4B_2 109.5
C1_2 C4_2 H4C_2 109.5
H4A_2 C4_2 H4C_2 109.5
H4B_2 C4_2 H4C_2 109.5
N1_3 C1_3 N2_3 102.5(12)
N1_3 C1_3 B1 128.1(12)
N2_3 C1_3 B1 129.2(12)
C1_3 N1_3 C2_3 112.1(12)
C1_3 N1_3 C4_3 128.6(12)
C2_3 N1_3 C4_3 119.4(11)
C3_3 C2_3 N1_3 106.5(12)
C3_3 C2_3 H2_3 126.7
N1_3 C2_3 H2_3 126.7
C3_3 N2_3 C1_3 111.6(12)
C3_3 N2_3 C5_3 121.5(12)
C1_3 N2_3 C5_3 127.0(12)
C2_3 C3_3 N2_3 107.3(13)
C2_3 C3_3 H3_3 126.4
N2_3 C3_3 H3_3 126.4
N1_3 C4_3 H4A_3 109.5
N1_3 C4_3 H4B_3 109.5
H4A_3 C4_3 H4B_3 109.5
N1_3 C4_3 H4C_3 109.5
H4A_3 C4_3 H4C_3 109.5
H4B_3 C4_3 H4C_3 109.5
N2_3 C5_3 H5A_3 109.5
N2_3 C5_3 H5B_3 109.5
H5A_3 C5_3 H5B_3 109.5
N2_3 C5_3 H5C_3 109.5
H5A_3 C5_3 H5C_3 109.5
H5B_3 C5_3 H5C_3 109.5

loop_
_geom_bond_atom_site_label_1
_geom_bond_atom_site_label_2
_geom_bond_distance
S1 B2 1.874(15)
S1 B1 2.096(18)
B1 C1_3 1.60(2)
B1 C1_2 1.63(2)
B1 S2 1.973(15)
S2 S3 2.067(5)
B2 C1_1 1.57(2)
B2 S3 1.779(17)
C1_1 C6_1 1.42(2)
C1_1 C2_1 1.42(2)
C2_1 C3_1 1.35(2)
C2_1 C7_1 1.52(2)
C3_1 C4_1 1.39(2)
C3_1 H3_1 0.9500
C4_1 C5_1 1.38(2)
C4_1 H4_1 0.9500
C5_1 C6_1 1.41(2)
C5_1 H5_1 0.9500
C6_1 C16_1 1.46(2)
C7_1 C12_1 1.360(19)
C7_1 C8_1 1.409(19)
C8_1 C9_1 1.36(2)
C8_1 C13_1 1.51(2)
C9_1 C10_1 1.41(2)
C9_1 H9_1 0.9500
C10_1 C11_1 1.38(2)
C10_1 C14_1 1.50(2)
C11_1 C12_1 1.40(2)
C11_1 H11_1 0.9500
C12_1 C15_1 1.50(2)
C13_1 H13A_1 0.9800
C13_1 H13B_1 0.9800
C13_1 H13C_1 0.9800
C14_1 H14A_1 0.9800
C14_1 H14B_1 0.9800
C14_1 H14C_1 0.9800
C15_1 H15A_1 0.9800
C15_1 H15B_1 0.9800
C15_1 H15C_1 0.9800
C16_1 C21_1 1.415(19)
C16_1 C17_1 1.416(19)
C17_1 C18_1 1.36(2)
C17_1 C22_1 1.50(2)
C18_1 C19_1 1.41(2)
C18_1 H18_1 0.9500
C19_1 C20_1 1.37(2)
C19_1 C23_1 1.47(2)
C20_1 C21_1 1.40(2)
C20_1 H20_1 0.9500
C21_1 C24_1 1.47(2)
C22_1 H22A_1 0.9800
C22_1 H22B_1 0.9800
C22_1 H22C_1 0.9800
C23_1 H23A_1 0.9800
C23_1 H23B_1 0.9800
C23_1 H23C_1 0.9800
C24_1 H24A_1 0.9800
C24_1 H24B_1 0.9800
C24_1 H24C_1 0.9800
C1_2 C3_2 1.50(2)
C1_2 C4_2 1.52(2)
C1_2 C2_2 1.53(2)
C2_2 H2A_2 0.9800
C2_2 H2B_2 0.9800
C2_2 H2C_2 0.9800
C3_2 H3A_2 0.9800
C3_2 H3B_2 0.9800
C3_2 H3C_2 0.9800
C4_2 H4A_2 0.9800
C4_2 H4B_2 0.9800
C4_2 H4C_2 0.9800
C1_3 N1_3 1.364(17)
C1_3 N2_3 1.376(18)
N1_3 C2_3 1.365(18)
N1_3 C4_3 1.465(18)
C2_3 C3_3 1.35(2)
C2_3 H2_3 0.9500
N2_3 C3_3 1.357(18)
N2_3 C5_3 1.452(18)
C3_3 H3_3 0.9500
C4_3 H4A_3 0.9800
C4_3 H4B_3 0.9800
C4_3 H4C_3 0.9800
C5_3 H5A_3 0.9800
C5_3 H5B_3 0.9800
C5_3 H5C_3 0.9800

loop_
_geom_torsion_atom_site_label_1
_geom_torsion_atom_site_label_2
_geom_torsion_atom_site_label_3
_geom_torsion_atom_site_label_4
_geom_torsion
B1 S1 B2 C1_1 -172.0(11)
B1 S1 B2 S3 9.4(11)
C1_1 B2 S3 S2 -175.1(10)
S1 B2 S3 S2 3.5(10)
S3 B2 C1_1 C6_1 -97.3(14)
S1 B2 C1_1 C6_1 84.1(15)
S3 B2 C1_1 C2_1 85.1(15)
S1 B2 C1_1 C2_1 -93.4(15)
C6_1 C1_1 C2_1 C3_1 -3(2)
B2 C1_1 C2_1 C3_1 174.8(13)
C6_1 C1_1 C2_1 C7_1 176.3(12)
B2 C1_1 C2_1 C7_1 -6.1(19)
C1_1 C2_1 C3_1 C4_1 2(2)
C7_1 C2_1 C3_1 C4_1 -177.3(13)
C2_1 C3_1 C4_1 C5_1 0(2)
C3_1 C4_1 C5_1 C6_1 -1(2)
C4_1 C5_1 C6_1 C1_1 0(2)
C4_1 C5_1 C6_1 C16_1 177.1(14)
C2_1 C1_1 C6_1 C5_1 1.9(19)
B2 C1_1 C6_1 C5_1 -175.8(13)
C2_1 C1_1 C6_1 C16_1 -175.1(12)
B2 C1_1 C6_1 C16_1 7(2)
C3_1 C2_1 C7_1 C12_1 -78.3(17)
C1_1 C2_1 C7_1 C12_1 102.7(16)
C3_1 C2_1 C7_1 C8_1 94.4(16)
C1_1 C2_1 C7_1 C8_1 -84.6(17)
C12_1 C7_1 C8_1 C9_1 -2(2)
C2_1 C7_1 C8_1 C9_1 -174.8(13)
C12_1 C7_1 C8_1 C13_1 175.2(13)
C2_1 C7_1 C8_1 C13_1 3(2)
C7_1 C8_1 C9_1 C10_1 3(2)
C13_1 C8_1 C9_1 C10_1 -174.7(13)
C8_1 C9_1 C10_1 C11_1 -1(2)
C8_1 C9_1 C10_1 C14_1 -178.7(14)
C9_1 C10_1 C11_1 C12_1 -2(2)
C14_1 C10_1 C11_1 C12_1 176.0(14)
C8_1 C7_1 C12_1 C11_1 0(2)
C2_1 C7_1 C12_1 C11_1 172.3(13)
C8_1 C7_1 C12_1 C15_1 179.1(14)
C2_1 C7_1 C12_1 C15_1 -8(2)
C10_1 C11_1 C12_1 C7_1 2(2)
C10_1 C11_1 C12_1 C15_1 -177.2(14)
C5_1 C6_1 C16_1 C21_1 86.7(18)
C1_1 C6_1 C16_1 C21_1 -96.3(17)
C5_1 C6_1 C16_1 C17_1 -92.7(17)
C1_1 C6_1 C16_1 C17_1 84.2(17)
C21_1 C16_1 C17_1 C18_1 1(2)
C6_1 C16_1 C17_1 C18_1 -179.4(13)
C21_1 C16_1 C17_1 C22_1 -175.1(13)
C6_1 C16_1 C17_1 C22_1 4(2)
C16_1 C17_1 C18_1 C19_1 1(2)
C22_1 C17_1 C18_1 C19_1 177.6(13)
C17_1 C18_1 C19_1 C20_1 -4(2)
C17_1 C18_1 C19_1 C23_1 177.9(14)
C18_1 C19_1 C20_1 C21_1 4(2)
C23_1 C19_1 C20_1 C21_1 -178.0(14)
C19_1 C20_1 C21_1 C16_1 -1(2)
C19_1 C20_1 C21_1 C24_1 -179.0(15)
C17_1 C16_1 C21_1 C20_1 -1(2)
C6_1 C16_1 C21_1 C20_1 179.3(13)
C17_1 C16_1 C21_1 C24_1 176.5(14)
C6_1 C16_1 C21_1 C24_1 -3(2)
C1_3 B1 C1_2 C3_2 -57.2(17)
S2 B1 C1_2 C3_2 179.7(11)
S1 B1 C1_2 C3_2 63.1(15)
C1_3 B1 C1_2 C4_2 63.4(15)
S2 B1 C1_2 C4_2 -59.7(14)
S1 B1 C1_2 C4_2 -176.3(10)
C1_3 B1 C1_2 C2_2 -177.9(12)
S2 B1 C1_2 C2_2 59.1(15)
S1 B1 C1_2 C2_2 -57.6(14)
C1_2 B1 C1_3 N1_3 79.7(19)
S2 B1 C1_3 N1_3 -156.4(12)
S1 B1 C1_3 N1_3 -44.3(18)
C1_2 B1 C1_3 N2_3 -96.0(17)
S2 B1 C1_3 N2_3 28(2)
S1 B1 C1_3 N2_3 140.0(13)
N2_3 C1_3 N1_3 C2_3 -1.2(16)
B1 C1_3 N1_3 C2_3 -177.8(14)
N2_3 C1_3 N1_3 C4_3 179.8(14)
B1 C1_3 N1_3 C4_3 3(2)
C1_3 N1_3 C2_3 C3_3 0.5(17)
C4_3 N1_3 C2_3 C3_3 179.6(13)
N1_3 C1_3 N2_3 C3_3 1.5(16)
B1 C1_3 N2_3 C3_3 178.1(14)
N1_3 C1_3 N2_3 C5_3 -178.4(14)
B1 C1_3 N2_3 C5_3 -2(2)
N1_3 C2_3 C3_3 N2_3 0.5(17)
C1_3 N2_3 C3_3 C2_3 -1.3(17)
C5_3 N2_3 C3_3 C2_3 178.6(13)
